data_4324939
loop_
_publ_author_name
'Martin Jarenmark'
'Matti Haukka'
'Serhiy Demeshko'
'Felix Tuczek'
'Luca Zuppiroli'
'Franc Meyer'
'Ebbe Nordlander'

_publ_section_title
;
 Synthesis, Characterization, and Reactivity Studies of Heterodinuclear
 Complexes Modeling Active Sites in Purple Acid Phospatases
;
_journal_name_full 'Inorganic Chemistry'
_journal_page_first 3866
_journal_page_last 3887
_journal_paper_doi 10.1021/ic1020324
_journal_volume 50
_journal_year 2011
_chemical_formula_moiety 'C38 H42 Fe N4 O7 Zn, F6 P'
_chemical_formula_sum 'C38 H42 F6 Fe N4 O7 P Zn'
_chemical_formula_weight 932.95
_chemical_name_systematic
; 
 ? 
;
_space_group_IT_number 14
_symmetry_cell_setting monoclinic
_symmetry_space_group_name_Hall '-P 2ybc'
_symmetry_space_group_name_H-M 'P 1 21/c 1'
_atom_sites_solution_hydrogens geom
_atom_sites_solution_primary direct
_atom_sites_solution_secondary difmap
_audit_creation_method SHELXL-97
_cell_angle_alpha 90.00
_cell_angle_beta 90.290(2)
_cell_angle_gamma 90.00
_cell_formula_units_Z 4
_cell_length_a 18.9033(6)
_cell_length_b 13.7500(7)
_cell_length_c 14.9602(5)
_cell_measurement_reflns_used 6768
_cell_measurement_temperature 120(2)
_cell_measurement_theta_max 25.01
_cell_measurement_theta_min 2.01
_cell_volume 3888.4(3)
_computing_cell_refinement 'Denzo/Scalepack (Otwinowski & Minor, 1997)'
_computing_data_collection 'Collect (Bruker AXS BV, 1997-2004)'
_computing_data_reduction 'Denzo/Scalepack (Otwinowski & Minor, 1997)'
_computing_molecular_graphics 'Diamond v.3.1e (Brandenburg, 2007)'
_computing_publication_material 'SHELXL-97 (Sheldrick, 2008)'
_computing_structure_refinement 'SHELXL-97 (Sheldrick, 2008)'
_computing_structure_solution 'SIR2004 (Burla et al., 2005)'
_diffrn_ambient_temperature 120(2)
_diffrn_detector_area_resol_mean 9
_diffrn_measured_fraction_theta_full 0.987
_diffrn_measured_fraction_theta_max 0.987
_diffrn_measurement_device '95mm CCD camera on \k-goniostat'
_diffrn_measurement_device_type 'Nonius KappaCCD'
_diffrn_measurement_method '\f scans and \w scans with \k offset'
_diffrn_radiation_monochromator 'horizontally mounted graphite crystal'
_diffrn_radiation_source 'fine-focus sealed tube'
_diffrn_radiation_type MoK\a
_diffrn_radiation_wavelength 0.71073
_diffrn_reflns_av_R_equivalents 0.0635
_diffrn_reflns_av_sigmaI/netI 0.0583
_diffrn_reflns_limit_h_max 22
_diffrn_reflns_limit_h_min -20
_diffrn_reflns_limit_k_max 16
_diffrn_reflns_limit_k_min -15
_diffrn_reflns_limit_l_max 17
_diffrn_reflns_limit_l_min -17
_diffrn_reflns_number 22376
_diffrn_reflns_theta_full 25.01
_diffrn_reflns_theta_max 25.01
_diffrn_reflns_theta_min 2.01
_exptl_absorpt_coefficient_mu 1.115
_exptl_absorpt_correction_T_max 0.8668
_exptl_absorpt_correction_T_min 0.8045
_exptl_absorpt_correction_type multi-scan
_exptl_absorpt_process_details 'SORTAV (Blessing, 1995)'
_exptl_crystal_colour brown
_exptl_crystal_density_diffrn 1.594
_exptl_crystal_description block
_exptl_crystal_F_000 1916
_exptl_crystal_size_max 0.20
_exptl_crystal_size_mid 0.13
_exptl_crystal_size_min 0.13
_refine_diff_density_max 0.408
_refine_diff_density_min -0.403
_refine_diff_density_rms 0.073
_refine_ls_extinction_method none
_refine_ls_goodness_of_fit_ref 1.005
_refine_ls_hydrogen_treatment constr
_refine_ls_matrix_type full
_refine_ls_number_parameters 526
_refine_ls_number_reflns 6768
_refine_ls_number_restraints 0
_refine_ls_restrained_S_all 1.005
_refine_ls_R_factor_all 0.0590
_refine_ls_R_factor_gt 0.0352
_refine_ls_shift/su_max 0.001
_refine_ls_shift/su_mean 0.000
_refine_ls_structure_factor_coef Fsqd
_refine_ls_weighting_details 'calc w=1/[\s^2^(Fo^2^)+(0.0463P)^2^+0.0000P] where P=(Fo^2^+2Fc^2^)/3'
_refine_ls_weighting_scheme calc
_refine_ls_wR_factor_gt 0.0811
_refine_ls_wR_factor_ref 0.0908
_reflns_number_gt 5098
_reflns_number_total 6768
_reflns_threshold_expression >2sigma(I)
_cod_data_source_file ic1020324_si_002_4.cif
_cod_data_source_block mj2068dm
_cod_original_sg_symbol_H-M 'P 21/c'
_cod_database_code 4324939

loop_
_symmetry_equiv_pos_as_xyz
'x, y, z'
'-x, y+1/2, -z+1/2'
'-x, -y, -z'
'x, -y-1/2, z-1/2'

loop_
_atom_site_label
_atom_site_type_symbol
_atom_site_fract_x
_atom_site_fract_y
_atom_site_fract_z
_atom_site_U_iso_or_equiv
_atom_site_adp_type
_atom_site_occupancy
_atom_site_symmetry_multiplicity
_atom_site_calc_flag
_atom_site_refinement_flags
Zn1 Zn 0.279528(16) 0.22260(3) 0.83987(2) 0.02140(10) Uani 1 1 d .
Fe1 Fe 0.193012(19) 0.36955(3) 0.99292(2) 0.01766(11) Uani 1 1 d .
P1 P 0.27968(5) 0.71624(7) 0.71613(6) 0.0393(2) Uani 1 1 d .
F1 F 0.24138(13) 0.65389(17) 0.79109(15) 0.0648(7) Uani 1 1 d .
F2 F 0.31779(10) 0.77929(16) 0.63987(15) 0.0522(6) Uani 1 1 d .
F3 F 0.33183(12) 0.76126(19) 0.78798(16) 0.0655(7) Uani 1 1 d .
F4 F 0.22585(11) 0.80320(17) 0.73268(17) 0.0636(7) Uani 1 1 d .
F5 F 0.22742(12) 0.6738(2) 0.64248(15) 0.0724(8) Uani 1 1 d .
F6 F 0.33378(14) 0.63029(17) 0.69807(16) 0.0723(7) Uani 1 1 d .
O1 O 0.28106(9) 0.31134(14) 0.95469(11) 0.0199(4) Uani 1 1 d .
O2 O 0.12486(10) 0.26405(15) 0.97760(12) 0.0237(4) Uani 1 1 d .
O3 O 0.17811(10) 0.17121(15) 0.87573(12) 0.0254(5) Uani 1 1 d .
O4 O 0.17139(9) 0.42591(15) 0.87290(11) 0.0223(4) Uani 1 1 d .
O5 O 0.23082(10) 0.33752(15) 0.77226(12) 0.0249(5) Uani 1 1 d .
O6 O 0.21926(9) 0.33379(14) 1.12025(12) 0.0203(4) Uani 1 1 d .
O7 O 0.27973(10) 0.12065(15) 0.74201(12) 0.0261(5) Uani 1 1 d .
N1 N 0.24878(11) 0.50267(17) 1.03400(14) 0.0189(5) Uani 1 1 d .
N2 N 0.11274(11) 0.46407(18) 1.04432(14) 0.0204(5) Uani 1 1 d .
N3 N 0.35469(12) 0.11715(18) 0.91533(15) 0.0251(6) Uani 1 1 d .
N4 N 0.37905(12) 0.28008(19) 0.80200(15) 0.0246(6) Uani 1 1 d .
C1 C 0.26082(14) 0.4970(2) 1.13197(17) 0.0205(6) Uani 1 1 d .
H1A H 0.2263 0.5396 1.1625 0.025 Uiso 1 1 calc R
H1B H 0.3089 0.5215 1.1460 0.025 Uiso 1 1 calc R
C2 C 0.25359(14) 0.3948(2) 1.16752(17) 0.0207(6) Uani 1 1 d .
C3 C 0.20130(14) 0.5843(2) 1.01112(18) 0.0217(6) Uani 1 1 d .
H3A H 0.1992 0.5933 0.9455 0.026 Uiso 1 1 calc R
H3B H 0.2188 0.6453 1.0386 0.026 Uiso 1 1 calc R
C4 C 0.12881(14) 0.5592(2) 1.04689(17) 0.0226(6) Uani 1 1 d .
C5 C 0.08311(15) 0.6271(2) 1.08338(18) 0.0265(7) Uani 1 1 d .
H5 H 0.0953 0.6941 1.0854 0.032 Uiso 1 1 calc R
C6 C 0.01881(15) 0.5945(2) 1.11708(18) 0.0280(7) Uani 1 1 d .
H6 H -0.0136 0.6394 1.1423 0.034 Uiso 1 1 calc R
C7 C 0.00237(15) 0.4972(2) 1.11370(18) 0.0265(7) Uani 1 1 d .
H7 H -0.0415 0.4743 1.1362 0.032 Uiso 1 1 calc R
C8 C 0.05052(14) 0.4329(2) 1.07707(17) 0.0230(6) Uani 1 1 d .
H8 H 0.0395 0.3656 1.0750 0.028 Uiso 1 1 calc R
C9 C 0.31805(13) 0.5092(2) 0.98586(18) 0.0211(6) Uani 1 1 d .
H9A H 0.3415 0.5715 1.0007 0.025 Uiso 1 1 calc R
H9B H 0.3096 0.5076 0.9205 0.025 Uiso 1 1 calc R
C10 C 0.36551(13) 0.4256(2) 1.01232(17) 0.0205(6) Uani 1 1 d .
C11 C 0.43033(14) 0.4411(2) 1.05429(18) 0.0254(7) Uani 1 1 d .
H11 H 0.4452 0.5060 1.0655 0.030 Uiso 1 1 calc R
C12 C 0.47408(14) 0.3648(2) 1.08044(18) 0.0257(7) Uani 1 1 d .
C13 C 0.54384(15) 0.3819(3) 1.1270(2) 0.0337(8) Uani 1 1 d .
H13A H 0.5379 0.3736 1.1916 0.051 Uiso 1 1 calc R
H13B H 0.5602 0.4481 1.1145 0.051 Uiso 1 1 calc R
H13C H 0.5788 0.3351 1.1051 0.051 Uiso 1 1 calc R
C14 C 0.45092(15) 0.2707(2) 1.06392(18) 0.0245(7) Uani 1 1 d .
H14 H 0.4801 0.2176 1.0813 0.029 Uiso 1 1 calc R
C15 C 0.38631(14) 0.2516(2) 1.02266(17) 0.0215(6) Uani 1 1 d .
C16 C 0.34409(13) 0.3299(2) 0.99639(16) 0.0190(6) Uani 1 1 d .
C17 C 0.36017(15) 0.1493(2) 1.01026(18) 0.0251(7) Uani 1 1 d .
H17A H 0.3925 0.1046 1.0424 0.030 Uiso 1 1 calc R
H17B H 0.3130 0.1436 1.0381 0.030 Uiso 1 1 calc R
C18 C 0.12616(15) 0.1952(2) 0.92087(18) 0.0232(7) Uani 1 1 d .
C19 C 0.05809(15) 0.1375(2) 0.91070(19) 0.0273(7) Uani 1 1 d .
H19A H 0.0186 0.1764 0.9352 0.033 Uiso 1 1 calc R
H19B H 0.0620 0.0774 0.9468 0.033 Uiso 1 1 calc R
C20 C 0.04010(16) 0.1094(2) 0.81352(19) 0.0285(7) Uani 1 1 d .
H20A H 0.0808 0.0740 0.7877 0.034 Uiso 1 1 calc R
H20B H -0.0009 0.0646 0.8137 0.034 Uiso 1 1 calc R
C21 C 0.02298(15) 0.1952(2) 0.75497(19) 0.0267(7) Uani 1 1 d .
C22 C -0.04659(16) 0.2203(2) 0.7333(2) 0.0301(7) Uani 1 1 d .
H22 H -0.0847 0.1829 0.7561 0.036 Uiso 1 1 calc R
C23 C -0.06006(16) 0.2997(3) 0.6785(2) 0.0333(8) Uani 1 1 d .
H23 H -0.1074 0.3153 0.6622 0.040 Uiso 1 1 calc R
C24 C -0.00468(16) 0.3565(2) 0.6474(2) 0.0305(7) Uani 1 1 d .
H24 H -0.0146 0.4113 0.6107 0.037 Uiso 1 1 calc R
C25 C 0.06524(14) 0.3342(2) 0.66929(18) 0.0238(7) Uani 1 1 d .
C26 C 0.07773(15) 0.2521(2) 0.72100(18) 0.0236(7) Uani 1 1 d .
H26 H 0.1252 0.2340 0.7337 0.028 Uiso 1 1 calc R
C27 C 0.12679(15) 0.3980(2) 0.64144(18) 0.0262(7) Uani 1 1 d .
H27A H 0.1114 0.4404 0.5915 0.031 Uiso 1 1 calc R
H27B H 0.1655 0.3562 0.6193 0.031 Uiso 1 1 calc R
C28 C 0.15502(15) 0.4616(2) 0.71748(17) 0.0231(6) Uani 1 1 d .
H28A H 0.1907 0.5071 0.6933 0.028 Uiso 1 1 calc R
H28B H 0.1157 0.5007 0.7419 0.028 Uiso 1 1 calc R
C29 C 0.18861(14) 0.4025(2) 0.79310(18) 0.0205(6) Uani 1 1 d .
C30 C 0.33505(17) 0.0102(2) 0.9104(2) 0.0340(8) Uani 1 1 d .
H30 H 0.3301 -0.0060 0.8455 0.041 Uiso 1 1 calc R
C31 C 0.39111(18) -0.0597(3) 0.9490(2) 0.0408(8) Uani 1 1 d .
H31A H 0.4374 -0.0444 0.9234 0.061 Uiso 1 1 calc R
H31B H 0.3783 -0.1268 0.9341 0.061 Uiso 1 1 calc R
H31C H 0.3933 -0.0523 1.0141 0.061 Uiso 1 1 calc R
C32 C 0.26464(19) -0.0123(3) 0.9531(3) 0.0507(10) Uani 1 1 d .
H32A H 0.2686 -0.0042 1.0180 0.076 Uiso 1 1 calc R
H32B H 0.2511 -0.0795 0.9393 0.076 Uiso 1 1 calc R
H32C H 0.2286 0.0322 0.9296 0.076 Uiso 1 1 calc R
C33 C 0.42300(15) 0.1312(2) 0.8693(2) 0.0302(7) Uani 1 1 d .
H33A H 0.4259 0.0837 0.8197 0.036 Uiso 1 1 calc R
H33B H 0.4616 0.1159 0.9120 0.036 Uiso 1 1 calc R
C34 C 0.43567(15) 0.2308(2) 0.83197(19) 0.0277(7) Uani 1 1 d .
C35 C 0.50405(16) 0.2675(3) 0.8219(2) 0.0375(9) Uani 1 1 d .
H35 H 0.5436 0.2326 0.8445 0.045 Uiso 1 1 calc R
C36 C 0.51332(18) 0.3552(3) 0.7784(2) 0.0403(9) Uani 1 1 d .
H36 H 0.5594 0.3810 0.7704 0.048 Uiso 1 1 calc R
C37 C 0.45506(17) 0.4045(3) 0.7470(2) 0.0388(9) Uani 1 1 d .
H37 H 0.4604 0.4646 0.7163 0.047 Uiso 1 1 calc R
C38 C 0.38842(16) 0.3656(2) 0.76070(19) 0.0301(7) Uani 1 1 d .
H38 H 0.3481 0.4005 0.7402 0.036 Uiso 1 1 calc R

loop_
_atom_site_aniso_label
_atom_site_aniso_U_11
_atom_site_aniso_U_22
_atom_site_aniso_U_33
_atom_site_aniso_U_23
_atom_site_aniso_U_13
_atom_site_aniso_U_12
Zn1 0.02083(18) 0.0248(2) 0.01861(17) -0.00315(14) -0.00084(12) 0.00374(14)
Fe1 0.0160(2) 0.0206(2) 0.0165(2) -0.00213(16) 0.00022(14) 0.00075(16)
P1 0.0363(5) 0.0312(5) 0.0502(6) 0.0111(4) -0.0113(4) -0.0047(4)
F1 0.0923(17) 0.0515(16) 0.0505(13) 0.0214(11) -0.0085(12) -0.0214(13)
F2 0.0385(12) 0.0468(14) 0.0714(14) 0.0171(11) 0.0082(10) -0.0011(10)
F3 0.0561(14) 0.0673(17) 0.0729(16) -0.0109(13) -0.0238(11) -0.0076(12)
F4 0.0403(12) 0.0532(15) 0.0975(18) 0.0287(13) 0.0170(11) 0.0103(11)
F5 0.0751(16) 0.087(2) 0.0545(14) 0.0232(13) -0.0253(11) -0.0377(15)
F6 0.0963(19) 0.0415(15) 0.0788(17) 0.0048(12) -0.0099(14) 0.0242(14)
O1 0.0188(10) 0.0239(11) 0.0170(10) -0.0020(8) -0.0035(7) 0.0015(8)
O2 0.0245(11) 0.0243(12) 0.0223(10) -0.0047(9) 0.0007(8) -0.0027(9)
O3 0.0251(11) 0.0275(13) 0.0237(11) -0.0039(9) 0.0002(8) -0.0012(9)
O4 0.0223(10) 0.0282(12) 0.0164(10) -0.0015(8) 0.0007(7) 0.0041(9)
O5 0.0270(11) 0.0262(12) 0.0216(10) -0.0014(9) -0.0014(8) 0.0056(9)
O6 0.0203(10) 0.0223(12) 0.0182(10) 0.0016(8) 0.0003(7) -0.0023(8)
O7 0.0328(12) 0.0270(13) 0.0183(10) -0.0040(9) -0.0054(8) 0.0073(9)
N1 0.0161(12) 0.0219(14) 0.0188(12) 0.0005(10) 0.0000(9) 0.0018(10)
N2 0.0199(12) 0.0252(15) 0.0163(12) -0.0022(10) 0.0004(9) 0.0030(10)
N3 0.0268(13) 0.0244(15) 0.0241(13) -0.0044(11) -0.0048(10) 0.0055(11)
N4 0.0256(13) 0.0296(16) 0.0189(12) -0.0040(11) 0.0022(10) 0.0029(11)
C1 0.0213(15) 0.0224(17) 0.0177(14) -0.0018(12) -0.0006(11) -0.0014(12)
C2 0.0167(14) 0.0264(18) 0.0192(15) -0.0031(13) 0.0052(11) -0.0008(12)
C3 0.0216(15) 0.0211(17) 0.0223(15) 0.0001(12) -0.0021(11) 0.0018(12)
C4 0.0249(15) 0.0247(18) 0.0182(14) -0.0022(12) -0.0038(11) 0.0039(13)
C5 0.0283(16) 0.0267(18) 0.0246(15) -0.0041(13) -0.0016(12) 0.0063(14)
C6 0.0254(16) 0.034(2) 0.0247(16) -0.0052(14) -0.0020(12) 0.0109(14)
C7 0.0186(15) 0.041(2) 0.0196(15) -0.0005(13) 0.0006(11) 0.0056(13)
C8 0.0201(15) 0.0288(18) 0.0201(14) -0.0003(13) -0.0003(11) 0.0009(13)
C9 0.0165(14) 0.0244(17) 0.0223(14) 0.0015(12) 0.0020(11) -0.0021(12)
C10 0.0153(14) 0.0275(18) 0.0188(14) 0.0012(12) 0.0038(11) 0.0000(12)
C11 0.0201(15) 0.0324(19) 0.0238(15) 0.0002(13) 0.0000(11) -0.0043(13)
C12 0.0186(15) 0.037(2) 0.0218(15) 0.0031(13) -0.0006(11) -0.0009(13)
C13 0.0225(16) 0.044(2) 0.0348(18) 0.0088(15) -0.0060(13) -0.0045(15)
C14 0.0232(16) 0.0317(19) 0.0185(14) 0.0032(13) -0.0024(11) 0.0068(13)
C15 0.0243(15) 0.0258(18) 0.0144(13) 0.0013(12) 0.0015(11) 0.0021(13)
C16 0.0161(14) 0.0294(18) 0.0116(13) -0.0030(12) 0.0011(10) 0.0004(12)
C17 0.0285(16) 0.0260(18) 0.0208(15) 0.0003(12) -0.0044(12) 0.0051(13)
C18 0.0274(16) 0.0245(18) 0.0175(14) 0.0034(13) -0.0017(12) -0.0006(13)
C19 0.0304(17) 0.0284(19) 0.0232(15) -0.0007(13) 0.0000(12) -0.0074(14)
C20 0.0304(17) 0.0305(19) 0.0246(16) -0.0021(13) -0.0019(12) -0.0083(14)
C21 0.0274(17) 0.0276(18) 0.0251(16) -0.0055(13) 0.0008(12) -0.0025(14)
C22 0.0270(17) 0.035(2) 0.0281(16) -0.0074(14) 0.0028(12) -0.0035(14)
C23 0.0233(16) 0.044(2) 0.0330(18) -0.0052(15) -0.0040(13) 0.0041(15)
C24 0.0338(18) 0.0282(19) 0.0294(17) -0.0017(14) -0.0040(13) 0.0049(14)
C25 0.0246(16) 0.0286(18) 0.0181(14) -0.0050(13) -0.0015(11) 0.0006(13)
C26 0.0187(15) 0.0296(18) 0.0223(15) -0.0056(13) -0.0029(11) 0.0009(13)
C27 0.0295(16) 0.0276(18) 0.0215(15) 0.0025(13) -0.0029(12) 0.0041(13)
C28 0.0280(16) 0.0210(17) 0.0202(15) 0.0025(12) -0.0005(11) 0.0040(13)
C29 0.0171(14) 0.0221(17) 0.0222(15) 0.0002(12) -0.0030(11) -0.0035(12)
C30 0.044(2) 0.0229(19) 0.0351(18) -0.0037(14) -0.0105(14) 0.0062(15)
C31 0.050(2) 0.029(2) 0.044(2) -0.0007(16) -0.0121(16) 0.0123(17)
C32 0.047(2) 0.026(2) 0.079(3) 0.0062(19) -0.0109(19) -0.0040(17)
C33 0.0282(17) 0.036(2) 0.0268(16) -0.0065(14) -0.0009(12) 0.0134(14)
C34 0.0255(17) 0.038(2) 0.0199(15) -0.0066(14) 0.0035(12) 0.0036(14)
C35 0.0257(18) 0.057(3) 0.0296(17) -0.0104(17) 0.0022(13) 0.0036(16)
C36 0.0302(19) 0.060(3) 0.0305(18) -0.0095(17) 0.0053(14) -0.0108(17)
C37 0.042(2) 0.046(2) 0.0286(17) -0.0022(16) 0.0096(15) -0.0113(17)
C38 0.0330(18) 0.033(2) 0.0242(16) -0.0025(14) 0.0053(13) 0.0001(15)

loop_
_atom_type_symbol
_atom_type_description
_atom_type_scat_dispersion_real
_atom_type_scat_dispersion_imag
_atom_type_scat_source
C C 0.0033 0.0016 'International Tables Vol C Tables 4.2.6.8 and 6.1.1.4'
H H 0.0000 0.0000 'International Tables Vol C Tables 4.2.6.8 and 6.1.1.4'
N N 0.0061 0.0033 'International Tables Vol C Tables 4.2.6.8 and 6.1.1.4'
O O 0.0106 0.0060 'International Tables Vol C Tables 4.2.6.8 and 6.1.1.4'
F F 0.0171 0.0103 'International Tables Vol C Tables 4.2.6.8 and 6.1.1.4'
P P 0.1023 0.0942 'International Tables Vol C Tables 4.2.6.8 and 6.1.1.4'
Fe Fe 0.3463 0.8444 'International Tables Vol C Tables 4.2.6.8 and 6.1.1.4'
Zn Zn 0.2839 1.4301 'International Tables Vol C Tables 4.2.6.8 and 6.1.1.4'

loop_
_geom_angle_atom_site_label_1
_geom_angle_atom_site_label_2
_geom_angle_atom_site_label_3
_geom_angle
_geom_angle_site_symmetry_1
_geom_angle_publ_flag
O7 Zn1 O5 100.13(8) . ?
O7 Zn1 O1 171.58(8) . yes
O5 Zn1 O1 87.76(7) . ?
O7 Zn1 O3 87.54(8) . ?
O5 Zn1 O3 88.72(8) . yes
O1 Zn1 O3 89.74(7) . ?
O7 Zn1 N4 93.43(8) . ?
O5 Zn1 N4 88.75(9) . ?
O1 Zn1 N4 89.62(8) . ?
O3 Zn1 N4 177.41(9) . ?
O7 Zn1 N3 85.17(8) . ?
O5 Zn1 N3 167.58(8) . ?
O1 Zn1 N3 87.67(8) . ?
O3 Zn1 N3 102.80(8) . ?
N4 Zn1 N3 79.68(9) . yes
O1 Fe1 O2 103.06(8) . yes
O1 Fe1 O4 93.85(7) . ?
O2 Fe1 O4 92.91(8) . ?
O1 Fe1 O6 88.32(7) . ?
O2 Fe1 O6 95.07(8) . ?
O4 Fe1 O6 171.04(8) . yes
O1 Fe1 N2 165.45(9) . ?
O2 Fe1 N2 91.41(8) . ?
O4 Fe1 N2 86.86(8) . ?
O6 Fe1 N2 88.87(8) . ?
O1 Fe1 N1 90.86(8) . ?
O2 Fe1 N1 165.12(8) . ?
O4 Fe1 N1 91.37(8) . ?
O6 Fe1 N1 79.89(8) . ?
N2 Fe1 N1 74.59(8) . yes
F3 P1 F6 90.42(14) . ?
F3 P1 F5 178.42(15) . ?
F6 P1 F5 90.40(15) . ?
F3 P1 F1 90.93(14) . ?
F6 P1 F1 90.84(14) . ?
F5 P1 F1 90.41(13) . ?
F3 P1 F4 89.83(14) . ?
F6 P1 F4 179.03(14) . ?
F5 P1 F4 89.33(15) . ?
F1 P1 F4 90.09(13) . ?
F3 P1 F2 89.50(13) . ?
F6 P1 F2 89.39(12) . ?
F5 P1 F2 89.16(12) . ?
F1 P1 F2 179.51(14) . ?
F4 P1 F2 89.68(11) . ?
C16 O1 Fe1 122.48(16) . ?
C16 O1 Zn1 119.27(15) . ?
Fe1 O1 Zn1 118.16(9) . yes
C18 O2 Fe1 128.04(17) . ?
C18 O3 Zn1 140.4(2) . ?
C29 O4 Fe1 133.59(19) . ?
C29 O5 Zn1 135.00(17) . ?
C2 O6 Fe1 118.94(17) . ?
C2 O7 Zn1 140.23(19) 4_565 ?
C3 N1 C1 111.0(2) . ?
C3 N1 C9 112.0(2) . ?
C1 N1 C9 110.3(2) . ?
C3 N1 Fe1 106.14(16) . ?
C1 N1 Fe1 107.65(16) . ?
C9 N1 Fe1 109.51(17) . ?
C4 N2 C8 119.8(2) . ?
C4 N2 Fe1 116.12(17) . ?
C8 N2 Fe1 124.0(2) . ?
C33 N3 C17 110.4(2) . ?
C33 N3 C30 108.5(2) . ?
C17 N3 C30 110.5(2) . ?
C33 N3 Zn1 103.05(17) . ?
C17 N3 Zn1 108.53(17) . ?
C30 N3 Zn1 115.62(18) . ?
C38 N4 C34 119.3(3) . ?
C38 N4 Zn1 124.7(2) . ?
C34 N4 Zn1 115.5(2) . ?
N1 C1 C2 112.5(2) . ?
N1 C1 H1A 109.1 . ?
C2 C1 H1A 109.1 . ?
N1 C1 H1B 109.1 . ?
C2 C1 H1B 109.1 . ?
H1A C1 H1B 107.8 . ?
O7 C2 O6 126.0(3) 4_566 ?
O7 C2 C1 116.2(2) 4_566 ?
O6 C2 C1 117.7(2) . ?
N1 C3 C4 107.2(2) . ?
N1 C3 H3A 110.3 . ?
C4 C3 H3A 110.3 . ?
N1 C3 H3B 110.3 . ?
C4 C3 H3B 110.3 . ?
H3A C3 H3B 108.5 . ?
N2 C4 C5 121.7(3) . ?
N2 C4 C3 114.6(2) . ?
C5 C4 C3 123.6(3) . ?
C4 C5 C6 118.3(3) . ?
C4 C5 H5 120.9 . ?
C6 C5 H5 120.9 . ?
C7 C6 C5 119.8(3) . ?
C7 C6 H6 120.1 . ?
C5 C6 H6 120.1 . ?
C6 C7 C8 119.1(3) . ?
C6 C7 H7 120.4 . ?
C8 C7 H7 120.4 . ?
N2 C8 C7 121.3(3) . ?
N2 C8 H8 119.4 . ?
C7 C8 H8 119.4 . ?
N1 C9 C10 110.3(2) . ?
N1 C9 H9A 109.6 . ?
C10 C9 H9A 109.6 . ?
N1 C9 H9B 109.6 . ?
C10 C9 H9B 109.6 . ?
H9A C9 H9B 108.1 . ?
C11 C10 C16 118.4(3) . ?
C11 C10 C9 121.5(3) . ?
C16 C10 C9 120.1(2) . ?
C10 C11 C12 122.2(3) . ?
C10 C11 H11 118.9 . ?
C12 C11 H11 118.9 . ?
C14 C12 C11 117.8(3) . ?
C14 C12 C13 120.2(3) . ?
C11 C12 C13 122.0(3) . ?
C12 C13 H13A 109.5 . ?
C12 C13 H13B 109.5 . ?
H13A C13 H13B 109.5 . ?
C12 C13 H13C 109.5 . ?
H13A C13 H13C 109.5 . ?
H13B C13 H13C 109.5 . ?
C12 C14 C15 122.0(3) . ?
C12 C14 H14 119.0 . ?
C15 C14 H14 119.0 . ?
C14 C15 C16 118.6(3) . ?
C14 C15 C17 121.3(3) . ?
C16 C15 C17 120.0(3) . ?
O1 C16 C15 118.7(3) . ?
O1 C16 C10 120.4(3) . ?
C15 C16 C10 120.9(3) . ?
N3 C17 C15 114.6(2) . ?
N3 C17 H17A 108.6 . ?
C15 C17 H17A 108.6 . ?
N3 C17 H17B 108.6 . ?
C15 C17 H17B 108.6 . ?
H17A C17 H17B 107.6 . ?
O3 C18 O2 125.5(3) . ?
O3 C18 C19 118.6(3) . ?
O2 C18 C19 115.9(2) . ?
C18 C19 C20 114.1(2) . ?
C18 C19 H19A 108.7 . ?
C20 C19 H19A 108.7 . ?
C18 C19 H19B 108.7 . ?
C20 C19 H19B 108.7 . ?
H19A C19 H19B 107.6 . ?
C21 C20 C19 113.5(3) . ?
C21 C20 H20A 108.9 . ?
C19 C20 H20A 108.9 . ?
C21 C20 H20B 108.9 . ?
C19 C20 H20B 108.9 . ?
H20A C20 H20B 107.7 . ?
C26 C21 C22 118.5(3) . ?
C26 C21 C20 119.6(3) . ?
C22 C21 C20 121.9(3) . ?
C23 C22 C21 120.1(3) . ?
C23 C22 H22 120.0 . ?
C21 C22 H22 120.0 . ?
C24 C23 C22 120.3(3) . ?
C24 C23 H23 119.9 . ?
C22 C23 H23 119.9 . ?
C23 C24 C25 120.9(3) . ?
C23 C24 H24 119.6 . ?
C25 C24 H24 119.6 . ?
C26 C25 C24 117.9(3) . ?
C26 C25 C27 119.7(2) . ?
C24 C25 C27 122.4(3) . ?
C25 C26 C21 122.3(3) . ?
C25 C26 H26 118.8 . ?
C21 C26 H26 118.8 . ?
C25 C27 C28 113.0(2) . ?
C25 C27 H27A 109.0 . ?
C28 C27 H27A 109.0 . ?
C25 C27 H27B 109.0 . ?
C28 C27 H27B 109.0 . ?
H27A C27 H27B 107.8 . ?
C29 C28 C27 112.9(2) . ?
C29 C28 H28A 109.0 . ?
C27 C28 H28A 109.0 . ?
C29 C28 H28B 109.0 . ?
C27 C28 H28B 109.0 . ?
H28A C28 H28B 107.8 . ?
O5 C29 O4 125.7(3) . ?
O5 C29 C28 117.6(2) . ?
O4 C29 C28 116.8(2) . ?
C32 C30 N3 113.2(3) . ?
C32 C30 C31 108.6(3) . ?
N3 C30 C31 114.7(3) . ?
C32 C30 H30 106.6 . ?
N3 C30 H30 106.6 . ?
C31 C30 H30 106.6 . ?
C30 C31 H31A 109.5 . ?
C30 C31 H31B 109.5 . ?
H31A C31 H31B 109.5 . ?
C30 C31 H31C 109.5 . ?
H31A C31 H31C 109.5 . ?
H31B C31 H31C 109.5 . ?
C30 C32 H32A 109.5 . ?
C30 C32 H32B 109.5 . ?
H32A C32 H32B 109.5 . ?
C30 C32 H32C 109.5 . ?
H32A C32 H32C 109.5 . ?
H32B C32 H32C 109.5 . ?
N3 C33 C34 115.7(2) . ?
N3 C33 H33A 108.3 . ?
C34 C33 H33A 108.3 . ?
N3 C33 H33B 108.3 . ?
C34 C33 H33B 108.3 . ?
H33A C33 H33B 107.4 . ?
N4 C34 C35 121.3(3) . ?
N4 C34 C33 117.2(3) . ?
C35 C34 C33 121.3(3) . ?
C36 C35 C34 119.1(3) . ?
C36 C35 H35 120.5 . ?
C34 C35 H35 120.5 . ?
C37 C36 C35 119.3(3) . ?
C37 C36 H36 120.4 . ?
C35 C36 H36 120.4 . ?
C36 C37 C38 119.1(3) . ?
C36 C37 H37 120.5 . ?
C38 C37 H37 120.5 . ?
N4 C38 C37 122.0(3) . ?
N4 C38 H38 119.0 . ?
C37 C38 H38 119.0 . ?

loop_
_geom_bond_atom_site_label_1
_geom_bond_atom_site_label_2
_geom_bond_distance
_geom_bond_site_symmetry_2
_geom_bond_publ_flag
Zn1 O7 2.0270(19) . yes
Zn1 O5 2.088(2) . yes
Zn1 O1 2.1070(18) . yes
Zn1 O3 2.1149(19) . yes
Zn1 N4 2.120(2) . yes
Zn1 N3 2.319(2) . yes
Fe1 O1 1.9360(18) . yes
Fe1 O2 1.953(2) . yes
Fe1 O4 1.9961(18) . yes
Fe1 O6 2.0265(18) . yes
Fe1 N2 2.144(2) . yes
Fe1 N1 2.198(2) . yes
P1 F3 1.581(2) . ?
P1 F6 1.587(2) . ?
P1 F5 1.587(2) . ?
P1 F1 1.589(2) . ?
P1 F4 1.590(2) . ?
P1 F2 1.606(2) . ?
O1 C16 1.366(3) . ?
O2 C18 1.271(3) . ?
O3 C18 1.240(3) . ?
O4 C29 1.280(3) . ?
O5 C29 1.239(3) . ?
O6 C2 1.273(3) . ?
O7 C2 1.235(3) 4_565 ?
N1 C3 1.476(3) . ?
N1 C1 1.484(3) . ?
N1 C9 1.500(3) . ?
N2 C4 1.344(4) . ?
N2 C8 1.346(3) . ?
N3 C33 1.479(4) . ?
N3 C17 1.490(3) . ?
N3 C30 1.518(4) . ?
N4 C38 1.340(4) . ?
N4 C34 1.342(4) . ?
C1 C2 1.508(4) . ?
C1 H1A 0.9900 . ?
C1 H1B 0.9900 . ?
C2 O7 1.235(3) 4_566 ?
C3 C4 1.513(4) . ?
C3 H3A 0.9900 . ?
C3 H3B 0.9900 . ?
C4 C5 1.385(4) . ?
C5 C6 1.392(4) . ?
C5 H5 0.9500 . ?
C6 C7 1.375(4) . ?
C6 H6 0.9500 . ?
C7 C8 1.383(4) . ?
C7 H7 0.9500 . ?
C8 H8 0.9500 . ?
C9 C10 1.509(4) . ?
C9 H9A 0.9900 . ?
C9 H9B 0.9900 . ?
C10 C11 1.391(4) . ?
C10 C16 1.397(4) . ?
C11 C12 1.391(4) . ?
C11 H11 0.9500 . ?
C12 C14 1.388(4) . ?
C12 C13 1.506(4) . ?
C13 H13A 0.9800 . ?
C13 H13B 0.9800 . ?
C13 H13C 0.9800 . ?
C14 C15 1.391(4) . ?
C14 H14 0.9500 . ?
C15 C16 1.396(4) . ?
C15 C17 1.502(4) . ?
C17 H17A 0.9900 . ?
C17 H17B 0.9900 . ?
C18 C19 1.519(4) . ?
C19 C20 1.541(4) . ?
C19 H19A 0.9900 . ?
C19 H19B 0.9900 . ?
C20 C21 1.504(4) . ?
C20 H20A 0.9900 . ?
C20 H20B 0.9900 . ?
C21 C26 1.395(4) . ?
C21 C22 1.396(4) . ?
C22 C23 1.389(5) . ?
C22 H22 0.9500 . ?
C23 C24 1.388(4) . ?
C23 H23 0.9500 . ?
C24 C25 1.394(4) . ?
C24 H24 0.9500 . ?
C25 C26 1.388(4) . ?
C25 C27 1.518(4) . ?
C26 H26 0.9500 . ?
C27 C28 1.528(4) . ?
C27 H27A 0.9900 . ?
C27 H27B 0.9900 . ?
C28 C29 1.528(4) . ?
C28 H28A 0.9900 . ?
C28 H28B 0.9900 . ?
C30 C32 1.511(5) . ?
C30 C31 1.541(4) . ?
C30 H30 1.0000 . ?
C31 H31A 0.9800 . ?
C31 H31B 0.9800 . ?
C31 H31C 0.9800 . ?
C32 H32A 0.9800 . ?
C32 H32B 0.9800 . ?
C32 H32C 0.9800 . ?
C33 C34 1.499(5) . ?
C33 H33A 0.9900 . ?
C33 H33B 0.9900 . ?
C34 C35 1.396(4) . ?
C35 C36 1.381(5) . ?
C35 H35 0.9500 . ?
C36 C37 1.375(5) . ?
C36 H36 0.9500 . ?
C37 C38 1.385(4) . ?
C37 H37 0.9500 . ?
C38 H38 0.9500 . ?
